data_4031694
loop_
_publ_author_name
'Bel'skii, V.K.'
'Bulychev, B.M.'
'Golubeva, A.V.'

_publ_section_title
;
 The repeated definition of the structure Na Al H4
;
_journal_name_full
;
Russian Journal of Inorganic Chemistry (= Zhurnal Neorganicheskoi Khimii)
;
_journal_page_first 1528
_journal_page_last 1529
_journal_volume 28
_journal_year 1983
_chemical_formula_sum 'Al H4 Na'
_chemical_name_systematic 'Na (Al H4)'
_space_group_IT_number 88
_symmetry_space_group_name_Hall 'I 4bw -1bw'
_symmetry_space_group_name_H-M 'I 41/a :1'
_cell_angle_alpha 90
_cell_angle_beta 90
_cell_angle_gamma 90
_cell_formula_units_Z 4
_cell_length_a 5.021
_cell_length_b 5.021
_cell_length_c 11.346
_cell_volume 286.038
_citation_journal_id_ASTM RJICAQ
_cod_data_source_file Belskii_RJICAQ_1983_527.cif
_cod_data_source_block H4Al1Na1
_cod_original_cell_volume 286.0377
_cod_original_sg_symbol_Hall '-I 4ad (x,y+1/4,z+1/8)'
_cod_original_formula_sum 'H4 Al1 Na1'
_cod_database_code 4031694

loop_
_symmetry_equiv_pos_as_xyz
x,y,z
-y,x+1/2,z+1/4
-x+1/2,-y+1/2,z+1/2
y+1/2,-x,z+3/4
-x,-y+1/2,-z+1/4
y,-x,-z
x-1/2,y,-z-1/4
-y-1/2,x+1/2,-z-1/2
x+1/2,y+1/2,z+1/2
-y+1/2,x+1,z+3/4
-x+1,-y+1,z+1
y+1,-x+1/2,z+5/4
-x+1/2,-y+1,-z+3/4
y+1/2,-x+1/2,-z+1/2
x,y+1/2,-z+1/4
-y,x+1,-z

loop_
_atom_site_label
_atom_site_type_symbol
_atom_site_fract_x
_atom_site_fract_y
_atom_site_fract_z
_atom_site_occupancy
_atom_site_U_iso_or_equiv
Al1 Al+3 0 0 0.5 1 0.0
H1 H-1 0.234 0.636 0.675 1 0.0
Na1 Na+1 0 0 0 1 0.0
